data_7013427
loop_
_publ_author_name
'Garriga, Juan Manuel'
'Llusar, Rosa'
'Uriel, Santiago'
'Vicent, Cristian'
'Usher, Alistair J.'
'Lucas, Nigel T.'
'Humphrey, Mark G.'
'Samoc, Marek'

_publ_section_title
;
 Synthesis and third-order nonlinear optical properties of
 [Mo3(&#xFFFD;3-S)(&#xFFFD;2-S2)3]4+ clusters with
 maleonitriledithiolate, oxalate and thiocyanate ligands
;
_journal_issue 23
_journal_name_full 'Dalton Transactions'
_journal_page_first 4546
_journal_paper_doi 10.1039/b307753e
_journal_year 2003
_chemical_formula_moiety (TBA)2[Mo3S7(oxalate)3]
_chemical_formula_sum 'C54 H108 Br Mo3 N3 O12 S7'
_chemical_formula_weight 1583.58
_chemical_name_systematic
;
?
;
_space_group_IT_number 62
_symmetry_cell_setting orthorhombic
_symmetry_space_group_name_Hall '-P 2ac 2n'
_symmetry_space_group_name_H-M 'P n m a'
_atom_sites_solution_hydrogens geom
_atom_sites_solution_primary direct
_atom_sites_solution_secondary difmap
_audit_creation_method SHELXL-97
_cell_angle_alpha 90.00
_cell_angle_beta 90.00
_cell_angle_gamma 90.00
_cell_formula_units_Z 4
_cell_length_a 25.229(9)
_cell_length_b 23.162(8)
_cell_length_c 12.495(5)
_cell_measurement_temperature 173(2)
_cell_volume 7302(5)
_computing_cell_refinement 'Bruker SMART'
_computing_data_collection 'Bruker SMART'
_computing_data_reduction 'Bruker SHELXTL'
_computing_molecular_graphics 'Bruker SHELXTL'
_computing_publication_material 'Bruker SHELXTL'
_computing_structure_refinement 'SHELXL-97 (Sheldrick, 1997)'
_computing_structure_solution 'SHELXS-97 (Sheldrick, 1990)'
_diffrn_ambient_temperature 173(2)
_diffrn_measured_fraction_theta_full 1.000
_diffrn_measured_fraction_theta_max 1.000
_diffrn_measurement_device_type 'CCD area detector'
_diffrn_measurement_method 'phi and omega scans'
_diffrn_radiation_monochromator graphite
_diffrn_radiation_source 'fine-focus sealed tube'
_diffrn_radiation_type MoK\a
_diffrn_radiation_wavelength 0.71073
_diffrn_reflns_av_R_equivalents 0.0989
_diffrn_reflns_av_sigmaI/netI 0.0461
_diffrn_reflns_limit_h_max 28
_diffrn_reflns_limit_h_min -28
_diffrn_reflns_limit_k_max 25
_diffrn_reflns_limit_k_min -25
_diffrn_reflns_limit_l_max 13
_diffrn_reflns_limit_l_min -13
_diffrn_reflns_number 48435
_diffrn_reflns_theta_full 23.26
_diffrn_reflns_theta_max 23.26
_diffrn_reflns_theta_min 1.61
_exptl_absorpt_coefficient_mu 1.307
_exptl_absorpt_correction_T_max 1.959358
_exptl_absorpt_correction_T_min 1.294179
_exptl_absorpt_correction_type 'Bruker SADABS'
_exptl_crystal_colour Orange
_exptl_crystal_density_diffrn 1.441
_exptl_crystal_density_method 'not measured'
_exptl_crystal_description Prism
_exptl_crystal_F_000 3288
_exptl_crystal_size_max 0.22
_exptl_crystal_size_mid 0.15
_exptl_crystal_size_min 0.05
_refine_diff_density_max 0.937
_refine_diff_density_min -1.097
_refine_diff_density_rms 0.160
_refine_ls_extinction_method none
_refine_ls_goodness_of_fit_ref 1.088
_refine_ls_hydrogen_treatment mixed
_refine_ls_matrix_type full
_refine_ls_number_parameters 355
_refine_ls_number_reflns 5394
_refine_ls_number_restraints 0
_refine_ls_restrained_S_all 1.088
_refine_ls_R_factor_all 0.0811
_refine_ls_R_factor_gt 0.0610
_refine_ls_shift/su_max 0.004
_refine_ls_shift/su_mean 0.000
_refine_ls_structure_factor_coef Fsqd
_refine_ls_weighting_details 'calc w==1/[\s^2^(Fo^2^)+(0.0611P)^2^+67.2672P] where P==(Fo^2^+2Fc^2^)/3'
_refine_ls_weighting_scheme calc
_refine_ls_wR_factor_gt 0.1475
_refine_ls_wR_factor_ref 0.1591
_reflns_number_gt 4218
_reflns_number_total 5394
_reflns_threshold_expression >2sigma(I)
_cod_data_source_file b307753e.txt
_cod_data_source_block (TBA)2[Mo3S7(oxalate)3]
_cod_depositor_comments
;
The following automatic conversions were performed:
'_symmetry_cell_setting' value 'Orthorhombic' changed to 'orthorhombic'
according to '/home/saulius/struct/CIF-dictionaries/cif_core.dic'
dictionary named 'cif_core.dic' version 2.4.1 from 2010-06-29.

Automatic conversion script
Id: cif_fix_enum 1527 2010-12-29 10:47:43Z saulius 
;
_cod_original_cell_volume 7301(5)
_cod_original_sg_symbol_H-M Pnma
_cod_database_code 7013427

loop_
_symmetry_equiv_pos_as_xyz
'x, y, z'
'-x+1/2, -y, z+1/2'
'-x, y+1/2, -z'
'x+1/2, -y+1/2, -z+1/2'
'-x, -y, -z'
'x-1/2, y, -z-1/2'
'x, -y-1/2, z'
'-x-1/2, y-1/2, z-1/2'

loop_
_atom_site_label
_atom_site_type_symbol
_atom_site_fract_x
_atom_site_fract_y
_atom_site_fract_z
_atom_site_U_iso_or_equiv
_atom_site_adp_type
_atom_site_occupancy
_atom_site_symmetry_multiplicity
_atom_site_calc_flag
_atom_site_refinement_flags
_atom_site_disorder_assembly
_atom_site_disorder_group
Mo1 Mo 0.12366(2) 0.19115(3) 0.07429(5) 0.0220(2) Uani 1 1 d . . .
Br1 Br 0.21280(4) 0.2500 0.35277(8) 0.0302(3) Uani 1 2 d S . .
S1 S 0.05272(11) 0.2500 0.0159(2) 0.0252(6) Uani 1 2 d S . .
C1 C 0.1726(4) 0.0814(4) 0.0082(8) 0.044(2) Uani 1 1 d . . .
O1 O 0.1770(2) 0.1209(2) 0.0800(5) 0.0374(14) Uani 1 1 d . . .
Mo2 Mo 0.05542(4) 0.2500 0.20416(7) 0.0224(3) Uani 1 2 d S . .
S2 S 0.18112(11) 0.2500 -0.0458(2) 0.0301(7) Uani 1 2 d S . .
O2 O 0.1019(2) 0.1412(2) -0.0569(4) 0.0362(14) Uani 1 1 d . . .
C2 C 0.1296(4) 0.0950(4) -0.0775(8) 0.043(2) Uani 1 1 d . . .
S3 S 0.19978(10) 0.2500 0.1148(2) 0.0239(6) Uani 1 2 d S . .
O3 O 0.1989(3) 0.0378(3) 0.0015(6) 0.072(2) Uani 1 1 d . . .
C3 C -0.0225(5) 0.2500 0.3787(10) 0.051(4) Uani 1 2 d S . .
S4 S 0.05626(9) 0.14273(9) 0.18832(18) 0.0359(5) Uani 1 1 d . . .
O4 O 0.1232(3) 0.0654(3) -0.1573(6) 0.066(2) Uani 1 1 d . . .
C4 C -0.0556(5) 0.2500 0.2751(10) 0.035(3) Uani 1 2 d S . .
S5 S 0.11935(7) 0.18023(8) 0.26608(15) 0.0258(4) Uani 1 1 d . . .
O5 O 0.0269(3) 0.2500 0.3647(6) 0.044(2) Uani 1 2 d S . .
O6 O -0.0264(3) 0.2500 0.1874(6) 0.0334(19) Uani 1 2 d S . .
O7 O -0.0451(4) 0.2500 0.4656(8) 0.103(5) Uani 1 2 d S . .
O8 O -0.1032(3) 0.2500 0.2758(7) 0.040(2) Uani 1 2 d S . .
N1 N -0.1653(5) 0.0915(5) 0.2602(12) 0.034(3) Uani 0.582(8) 1 d P A 1
C50 C -0.2082(7) 0.0452(8) 0.2475(18) 0.046(6) Uiso 0.582(8) 1 d P A 1
C51 C -0.2616(8) 0.0605(9) 0.2114(17) 0.047(6) Uiso 0.582(8) 1 d P A 1
C52 C -0.2923(8) 0.0017(10) 0.2222(19) 0.068(6) Uiso 0.582(8) 1 d P A 1
C53 C -0.3509(15) 0.0101(16) 0.208(3) 0.152(13) Uiso 0.582(8) 1 d P A 1
C54 C -0.1176(6) 0.0566(7) 0.2934(13) 0.047(4) Uiso 0.582(8) 1 d P A 1
C55 C -0.0692(8) 0.0932(8) 0.3324(16) 0.063(5) Uiso 0.582(8) 1 d P A 1
C56 C -0.0269(9) 0.0538(10) 0.3778(19) 0.080(6) Uiso 0.582(8) 1 d P A 1
C57 C 0.0130(11) 0.0829(12) 0.458(2) 0.109(9) Uiso 0.582(8) 1 d P A 1
C58 C -0.1819(6) 0.1354(7) 0.3434(17) 0.031(4) Uiso 0.582(8) 1 d P A 1
C59 C -0.1893(6) 0.1112(6) 0.4582(12) 0.037(4) Uiso 0.582(8) 1 d P A 1
C60 C -0.1922(7) 0.1617(7) 0.5390(15) 0.045(4) Uiso 0.582(8) 1 d P A 1
C61 C -0.2082(9) 0.1490(10) 0.6456(19) 0.084(7) Uiso 0.582(8) 1 d P A 1
C62 C -0.1525(8) 0.1275(9) 0.1576(16) 0.054(5) Uiso 0.582(8) 1 d P A 1
C63 C -0.1366(11) 0.0910(12) 0.058(2) 0.096(8) Uiso 0.582(8) 1 d P A 1
C64 C -0.075(2) 0.114(2) 0.024(5) 0.25(3) Uiso 0.582(8) 1 d P A 1
C65 C -0.055(2) 0.082(2) -0.073(5) 0.56(8) Uiso 0.582(8) 1 d PR A 1
N2 N 0.0899(4) 0.2500 0.6530(9) 0.086(6) Uani 1 2 d S . 2
C70 C 0.1382(10) 0.2071(11) 0.708(2) 0.071(7) Uiso 0.50 1 d P . 2
C71 C 0.1699(11) 0.1734(11) 0.628(2) 0.060(7) Uiso 0.50 1 d P . 2
C72 C 0.2226(12) 0.1551(13) 0.688(2) 0.098(9) Uiso 0.50 1 d P . 2
C73 C 0.2536(16) 0.1235(18) 0.621(3) 0.133(13) Uiso 0.50 1 d P . 2
C74 C 0.1106(8) 0.2836(9) 0.5726(17) 0.051(5) Uiso 0.50 1 d P . 2
C75 C 0.1466(13) 0.3280(13) 0.633(2) 0.075(9) Uiso 0.50 1 d P . 2
C76 C 0.1592(10) 0.3734(11) 0.555(2) 0.072(7) Uiso 0.50 1 d P . 2
C77 C 0.1977(12) 0.4206(13) 0.602(2) 0.095(9) Uiso 0.50 1 d P . 2
C78 C 0.0566(9) 0.1976(10) 0.5860(19) 0.066(6) Uiso 0.50 1 d P . 2
C79 C 0.0310(10) 0.1460(11) 0.658(2) 0.071(7) Uiso 0.50 1 d P . 2
C80 C -0.0010(14) 0.1090(19) 0.587(3) 0.154(15) Uiso 0.50 1 d P . 2
C81 C -0.0070(14) 0.0319(19) 0.658(3) 0.33(4) Uiso 0.50 1 d PR . 2
C82 C 0.0585(7) 0.2640(8) 0.7470(14) 0.049(5) Uiso 0.50 1 d P . 2
C83 C 0.0148(12) 0.3082(13) 0.700(2) 0.090(8) Uiso 0.50 1 d P . 2
C84 C -0.0153(14) 0.3285(16) 0.794(3) 0.116(11) Uiso 0.50 1 d P . 2
C85 C -0.0576(18) 0.3737(19) 0.750(4) 0.157(15) Uiso 0.50 1 d P . 2
N3 N -0.1688(8) 0.1073(10) 0.1916(19) 0.042(5) Uiso 0.418(8) 1 d P . 3
C100 C -0.1910(10) 0.1352(11) 0.094(2) 0.056(7) Uiso 0.418(8) 1 d P . 3
C101 C -0.1577(12) 0.1868(13) 0.053(2) 0.074(8) Uiso 0.418(8) 1 d P . 3
C102 C -0.1772(14) 0.2043(16) -0.053(3) 0.095(11) Uiso 0.418(8) 1 d P . 3
C103 C -0.141(2) 0.2500 -0.081(4) 0.204(19) Uiso 0.837(16) 2 d SP . 3
C104 C -0.1813(10) 0.1488(11) 0.288(2) 0.051(7) Uiso 0.418(8) 1 d P . 3
C105 C -0.1701(10) 0.1252(11) 0.392(2) 0.046(7) Uiso 0.418(8) 1 d P . 3
C106 C -0.1755(10) 0.1713(11) 0.483(2) 0.050(6) Uiso 0.418(8) 1 d P . 3
C107 C -0.1554(15) 0.1628(16) 0.584(3) 0.101(11) Uiso 0.418(8) 1 d P . 3
C108 C -0.1141(10) 0.0911(12) 0.187(2) 0.060(7) Uiso 0.418(8) 1 d P . 3
C109 C -0.0983(11) 0.0620(12) 0.080(2) 0.064(7) Uiso 0.418(8) 1 d P . 3
C110 C -0.043(2) 0.048(3) 0.085(5) 0.17(2) Uiso 0.418(8) 1 d P . 3
C111 C -0.0178(17) 0.014(2) -0.021(4) 0.129(16) Uiso 0.418(8) 1 d P . 3
C112 C -0.2051(8) 0.0495(9) 0.2083(19) 0.019(5) Uiso 0.418(8) 1 d P . 3
C113 C -0.2587(9) 0.0717(11) 0.177(2) 0.035(6) Uiso 0.418(8) 1 d P . 3
C114 C -0.2989(7) 0.0203(8) 0.1778(15) 0.019(4) Uiso 0.418(8) 1 d P . 3
C115 C -0.3460(10) 0.0358(11) 0.108(2) 0.060(7) Uiso 0.418(8) 1 d P . 3

loop_
_atom_site_aniso_label
_atom_site_aniso_U_11
_atom_site_aniso_U_22
_atom_site_aniso_U_33
_atom_site_aniso_U_23
_atom_site_aniso_U_13
_atom_site_aniso_U_12
Mo1 0.0258(4) 0.0212(4) 0.0189(4) -0.0032(3) -0.0041(3) 0.0015(3)
Br1 0.0312(6) 0.0415(7) 0.0178(6) 0.000 -0.0046(5) 0.000
S1 0.0259(14) 0.0283(15) 0.0215(14) 0.000 -0.0054(12) 0.000
C1 0.047(5) 0.040(6) 0.045(6) -0.011(5) -0.014(5) 0.011(5)
O1 0.044(3) 0.031(3) 0.038(3) -0.013(3) -0.013(3) 0.017(3)
Mo2 0.0192(5) 0.0277(5) 0.0202(5) 0.000 -0.0007(4) 0.000
S2 0.0306(15) 0.0464(18) 0.0133(14) 0.000 0.0001(11) 0.000
O2 0.047(3) 0.032(3) 0.030(3) -0.013(3) -0.014(3) 0.005(3)
C2 0.053(6) 0.031(5) 0.044(6) -0.013(5) -0.005(5) 0.005(4)
S3 0.0237(14) 0.0331(15) 0.0148(13) 0.000 -0.0009(11) 0.000
O3 0.087(5) 0.040(4) 0.088(6) -0.031(4) -0.034(5) 0.035(4)
C3 0.033(8) 0.094(12) 0.027(7) 0.000 0.004(6) 0.000
S4 0.0366(12) 0.0292(11) 0.0419(13) 0.0052(10) -0.0060(10) -0.0116(9)
O4 0.089(6) 0.055(4) 0.055(5) -0.032(4) -0.026(4) 0.021(4)
C4 0.025(7) 0.033(7) 0.048(8) 0.000 0.004(6) 0.000
S5 0.0295(10) 0.0257(10) 0.0223(10) 0.0070(8) -0.0023(8) -0.0017(8)
O5 0.016(4) 0.087(7) 0.029(5) 0.000 0.001(4) 0.000
O6 0.021(4) 0.051(5) 0.028(4) 0.000 -0.004(4) 0.000
O7 0.025(5) 0.246(18) 0.039(6) 0.000 0.003(5) 0.000
O8 0.023(5) 0.051(5) 0.047(5) 0.000 -0.001(4) 0.000
N1 0.036(7) 0.011(6) 0.055(9) -0.013(6) 0.014(6) -0.002(5)
N2 0.027(6) 0.213(18) 0.018(6) 0.000 -0.009(5) 0.000

loop_
_atom_type_symbol
_atom_type_description
_atom_type_scat_dispersion_real
_atom_type_scat_dispersion_imag
_atom_type_scat_source
C C 0.0033 0.0016 'International Tables Vol C Tables 4.2.6.8 and 6.1.1.4'
H H 0.0000 0.0000 'International Tables Vol C Tables 4.2.6.8 and 6.1.1.4'
N N 0.0061 0.0033 'International Tables Vol C Tables 4.2.6.8 and 6.1.1.4'
O O 0.0106 0.0060 'International Tables Vol C Tables 4.2.6.8 and 6.1.1.4'
S S 0.1246 0.1234 'International Tables Vol C Tables 4.2.6.8 and 6.1.1.4'
Br Br -0.2901 2.4595 'International Tables Vol C Tables 4.2.6.8 and 6.1.1.4'
Mo Mo -1.6832 0.6857 'International Tables Vol C Tables 4.2.6.8 and 6.1.1.4'

loop_
_geom_angle_atom_site_label_1
_geom_angle_atom_site_label_2
_geom_angle_atom_site_label_3
_geom_angle
_geom_angle_site_symmetry_1
_geom_angle_site_symmetry_3
_geom_angle_publ_flag
O2 Mo1 O1 76.5(2) . . ?
O2 Mo1 S1 82.99(16) . . ?
O1 Mo1 S1 159.47(16) . . ?
O2 Mo1 S3 133.69(18) . . ?
O1 Mo1 S3 85.43(16) . . ?
S1 Mo1 S3 110.00(6) . . ?
O2 Mo1 S5 135.45(17) . . ?
O1 Mo1 S5 85.08(16) . . ?
S1 Mo1 S5 109.43(8) . . ?
S3 Mo1 S5 83.48(8) . . ?
O2 Mo1 S4 91.17(18) . . ?
O1 Mo1 S4 93.97(18) . . ?
S1 Mo1 S4 85.36(8) . . ?
S3 Mo1 S4 132.85(8) . . ?
S5 Mo1 S4 49.64(7) . . ?
O2 Mo1 S2 89.04(18) . . ?
O1 Mo1 S2 94.06(18) . . ?
S1 Mo1 S2 86.53(9) . . ?
S3 Mo1 S2 49.71(9) . . ?
S5 Mo1 S2 132.98(8) . . ?
S4 Mo1 S2 171.79(8) . . ?
O2 Mo1 Mo1 123.79(16) . 7_565 ?
O1 Mo1 Mo1 140.34(16) . 7_565 ?
S1 Mo1 Mo1 54.81(4) . 7_565 ?
S3 Mo1 Mo1 55.54(4) . 7_565 ?
S5 Mo1 Mo1 96.02(5) . 7_565 ?
S4 Mo1 Mo1 116.82(5) . 7_565 ?
S2 Mo1 Mo1 56.84(4) . 7_565 ?
O2 Mo1 Mo2 125.43(16) . . ?
O1 Mo1 Mo2 140.00(16) . . ?
S1 Mo1 Mo2 54.43(7) . . ?
S3 Mo1 Mo2 95.46(6) . . ?
S5 Mo1 Mo2 55.49(5) . . ?
S4 Mo1 Mo2 56.85(6) . . ?
S2 Mo1 Mo2 116.84(5) . . ?
Mo1 Mo1 Mo2 60.05(2) 7_565 . ?
Mo2 S1 Mo1 70.73(7) . 7_565 ?
Mo2 S1 Mo1 70.73(7) . . ?
Mo1 S1 Mo1 70.39(8) 7_565 . ?
O3 C1 O1 126.4(8) . . ?
O3 C1 C2 120.2(8) . . ?
O1 C1 C2 113.4(7) . . ?
C1 O1 Mo1 117.9(5) . . ?
O6 Mo2 O5 76.1(3) . . ?
O6 Mo2 S1 82.6(2) . . ?
O5 Mo2 S1 158.6(2) . . ?
O6 Mo2 S5 134.26(9) . 7_565 ?
O5 Mo2 S5 85.61(16) . 7_565 ?
S1 Mo2 S5 109.89(7) . 7_565 ?
O6 Mo2 S5 134.26(9) . . ?
O5 Mo2 S5 85.61(16) . . ?
S1 Mo2 S5 109.89(7) . . ?
S5 Mo2 S5 84.19(10) 7_565 . ?
O6 Mo2 S4 90.03(6) . . ?
O5 Mo2 S4 94.45(6) . . ?
S1 Mo2 S4 85.46(6) . . ?
S5 Mo2 S4 133.48(8) 7_565 . ?
S5 Mo2 S4 49.58(7) . . ?
O6 Mo2 S4 90.03(6) . 7_565 ?
O5 Mo2 S4 94.45(6) . 7_565 ?
S1 Mo2 S4 85.46(6) . 7_565 ?
S5 Mo2 S4 49.58(7) 7_565 7_565 ?
S5 Mo2 S4 133.48(8) . 7_565 ?
S4 Mo2 S4 170.84(11) . 7_565 ?
O6 Mo2 Mo1 124.57(17) . 7_565 ?
O5 Mo2 Mo1 140.55(13) . 7_565 ?
S1 Mo2 Mo1 54.84(6) . 7_565 ?
S5 Mo2 Mo1 55.55(5) 7_565 7_565 ?
S5 Mo2 Mo1 95.95(6) . 7_565 ?
S4 Mo2 Mo1 116.43(6) . 7_565 ?
S4 Mo2 Mo1 56.62(6) 7_565 7_565 ?
O6 Mo2 Mo1 124.57(17) . . ?
O5 Mo2 Mo1 140.55(13) . . ?
S1 Mo2 Mo1 54.84(6) . . ?
S5 Mo2 Mo1 95.95(6) 7_565 . ?
S5 Mo2 Mo1 55.55(5) . . ?
S4 Mo2 Mo1 56.62(6) . . ?
S4 Mo2 Mo1 116.43(6) 7_565 . ?
Mo1 Mo2 Mo1 59.89(4) 7_565 . ?
S3 S2 Mo1 63.05(9) . . ?
S3 S2 Mo1 63.05(9) . 7_565 ?
Mo1 S2 Mo1 66.32(8) . 7_565 ?
C2 O2 Mo1 118.1(5) . . ?
O4 C2 O2 123.4(8) . . ?
O4 C2 C1 122.8(8) . . ?
O2 C2 C1 113.8(7) . . ?
S2 S3 Mo1 67.25(9) . . ?
S2 S3 Mo1 67.25(9) . 7_565 ?
Mo1 S3 Mo1 68.92(8) . 7_565 ?
O7 C3 O5 125.7(12) . . ?
O7 C3 C4 119.5(11) . . ?
O5 C3 C4 114.9(11) . . ?
S5 S4 Mo1 63.32(8) . . ?
S5 S4 Mo2 63.15(8) . . ?
Mo1 S4 Mo2 66.52(6) . . ?
O8 C4 O6 124.4(12) . . ?
O8 C4 C3 122.4(11) . . ?
O6 C4 C3 113.2(10) . . ?
S4 S5 Mo2 67.28(9) . . ?
S4 S5 Mo1 67.04(8) . . ?
Mo2 S5 Mo1 68.96(6) . . ?
C3 O5 Mo2 117.7(8) . . ?
C4 O6 Mo2 118.2(7) . . ?
C54 N1 C58 113.1(14) . . ?
C54 N1 C50 102.5(12) . . ?
C58 N1 C50 110.2(12) . . ?
C54 N1 C62 110.3(11) . . ?
C58 N1 C62 105.3(12) . . ?
C50 N1 C62 115.8(15) . . ?
C51 C50 N1 120.8(16) . . ?
C50 C51 C52 102.6(17) . . ?
C53 C52 C51 111(2) . . ?
N1 C54 C55 114.7(13) . . ?
C56 C55 C54 109.9(16) . . ?
C55 C56 C57 116(2) . . ?
N1 C58 C59 115.3(14) . . ?
C60 C59 C58 109.7(13) . . ?
C61 C60 C59 117.9(16) . . ?
C63 C62 N1 114.9(16) . . ?
C62 C63 C64 105(3) . . ?
C65 C64 C63 111(3) . . ?
C74 N2 C74 69.0(17) 7_565 . ?
C74 N2 C82 157.6(12) 7_565 . ?
C74 N2 C82 132.2(11) . . ?
C74 N2 C82 132.2(11) 7_565 7_565 ?
C74 N2 C82 157.6(12) . 7_565 ?
C82 N2 C82 25.8(14) . 7_565 ?
C74 N2 C78 54.7(11) 7_565 . ?
C74 N2 C78 103.5(13) . . ?
C82 N2 C78 106.8(12) . . ?
C82 N2 C78 88.2(11) 7_565 . ?
C74 N2 C78 103.5(13) 7_565 7_565 ?
C74 N2 C78 54.7(11) . 7_565 ?
C82 N2 C78 88.2(11) . 7_565 ?
C82 N2 C78 106.8(12) 7_565 7_565 ?
C78 N2 C78 91.3(16) . 7_565 ?
C74 N2 C70 110.6(13) 7_565 7_565 ?
C74 N2 C70 72.4(12) . 7_565 ?
C82 N2 C70 86.1(12) . 7_565 ?
C82 N2 C70 101.0(12) 7_565 7_565 ?
C78 N2 C70 164.5(13) . 7_565 ?
C78 N2 C70 97.9(11) 7_565 7_565 ?
C74 N2 C70 72.4(12) 7_565 . ?
C74 N2 C70 110.6(13) . . ?
C82 N2 C70 101.0(12) . . ?
C82 N2 C70 86.1(11) 7_565 . ?
C78 N2 C70 97.9(11) . . ?
C78 N2 C70 164.5(13) 7_565 . ?
C70 N2 C70 70.6(17) 7_565 . ?
C75 C70 C71 22.7(17) 7_565 . ?
C75 C70 N2 101(2) 7_565 . ?
C71 C70 N2 114.1(19) . . ?
C75 C70 C74 56.8(18) 7_565 7_565 ?
C71 C70 C74 69.3(16) . 7_565 ?
N2 C70 C74 45.2(9) . 7_565 ?
C75 C70 C70 130.1(18) 7_565 7_565 ?
C71 C70 C70 121.3(14) . 7_565 ?
N2 C70 C70 54.7(8) . 7_565 ?
C74 C70 C70 83.3(10) 7_565 7_565 ?
C75 C71 C76 81(5) 7_565 7_565 ?
C75 C71 C70 55(4) 7_565 . ?
C76 C71 C70 135(3) 7_565 . ?
C75 C71 C72 140(6) 7_565 . ?
C76 C71 C72 105(2) 7_565 . ?
C70 C71 C72 106(2) . . ?
C75 C71 C74 45(4) 7_565 7_565 ?
C76 C71 C74 90.9(18) 7_565 7_565 ?
C70 C71 C74 63.8(15) . 7_565 ?
C72 C71 C74 164(2) . 7_565 ?
C73 C72 C71 110(3) . . ?
C72 C73 C77 86(3) . 7_565 ?
N2 C74 C78 74.0(14) . 7_565 ?
N2 C74 C74 55.5(9) . 7_565 ?
C78 C74 C74 107.5(12) 7_565 7_565 ?
N2 C74 C75 103.9(17) . . ?
C78 C74 C75 107.1(19) 7_565 . ?
C74 C74 C75 131.1(14) 7_565 . ?
N2 C74 C70 62.4(12) . 7_565 ?
C78 C74 C70 102.4(17) 7_565 7_565 ?
C74 C74 C70 96.7(10) 7_565 7_565 ?
C75 C74 C70 42.5(14) . 7_565 ?
N2 C74 C71 109.0(15) . 7_565 ?
C78 C74 C71 122.5(18) 7_565 7_565 ?
C74 C74 C71 121.1(10) 7_565 7_565 ?
C75 C74 C71 15.6(14) . 7_565 ?
C70 C74 C71 46.9(12) 7_565 7_565 ?
C71 C75 C70 102(5) 7_565 7_565 ?
C71 C75 C76 76(5) 7_565 . ?
C70 C75 C76 173(3) 7_565 . ?
C71 C75 C74 119(5) 7_565 . ?
C70 C75 C74 81(2) 7_565 . ?
C76 C75 C74 106(2) . . ?
C71 C76 C75 23.5(14) 7_565 . ?
C71 C76 C77 100(2) 7_565 . ?
C75 C76 C77 113(2) . . ?
C76 C77 C73 98(2) . 7_565 ?
C74 C78 C79 131(2) 7_565 . ?
C74 C78 N2 51.2(12) 7_565 . ?
C79 C78 N2 116.8(17) . . ?
C74 C78 C83 133(2) 7_565 7_565 ?
C79 C78 C83 42.9(13) . 7_565 ?
N2 C78 C83 87.3(15) . 7_565 ?
C83 C79 C80 125(3) 7_565 . ?
C83 C79 C78 75(2) 7_565 . ?
C80 C79 C78 109(2) . . ?
C79 C80 C81 107(2) . . ?
C82 C82 N2 77.1(7) 7_565 . ?
C82 C82 C83 129.3(12) 7_565 . ?
N2 C82 C83 102.7(15) . . ?
C79 C83 C84 104(3) 7_565 . ?
C79 C83 C82 118(2) 7_565 . ?
C84 C83 C82 105(2) . . ?
C79 C83 C78 62.2(19) 7_565 7_565 ?
C84 C83 C78 165(3) . 7_565 ?
C82 C83 C78 80.7(16) . 7_565 ?
C83 C84 C85 106(3) . . ?
C108 N3 C100 116(2) . . ?
C108 N3 C104 112.4(19) . . ?
C100 N3 C104 106.5(19) . . ?
C108 N3 C112 109.3(19) . . ?
C100 N3 C112 104.5(17) . . ?
C104 N3 C112 107.0(19) . . ?
N3 C100 C101 113(2) . . ?
C102 C101 C100 109(3) . . ?
C103 C102 C101 102(3) . . ?
C102 C103 C102 94(4) . 7_565 ?
C105 C104 N3 115(2) . . ?
C104 C105 C106 112(2) . . ?
C107 C106 C105 122(3) . . ?
N3 C108 C109 113(2) . . ?
C110 C109 C108 108(3) . . ?
C109 C110 C111 116(4) . . ?
C111 C111 C110 101(6) 5 . ?
C113 C112 N3 100.9(17) . . ?
C112 C113 C114 108.7(19) . . ?
C115 C114 C113 108.9(18) . . ?

loop_
_geom_bond_atom_site_label_1
_geom_bond_atom_site_label_2
_geom_bond_distance
_geom_bond_site_symmetry_2
_geom_bond_publ_flag
Mo1 O2 2.081(5) . ?
Mo1 O1 2.113(5) . ?
Mo1 S1 2.365(2) . ?
Mo1 S3 2.409(2) . ?
Mo1 S5 2.412(2) . ?
Mo1 S4 2.486(2) . ?
Mo1 S2 2.492(2) . ?
Mo1 Mo1 2.7260(16) 7_565 ?
Mo1 Mo2 2.7304(11) . ?
S1 Mo2 2.353(3) . ?
S1 Mo1 2.365(2) 7_565 ?
C1 O3 1.211(10) . ?
C1 O1 1.287(10) . ?
C1 C2 1.556(12) . ?
Mo2 O6 2.075(7) . ?
Mo2 O5 2.131(8) . ?
Mo2 S5 2.411(2) 7_565 ?
Mo2 S5 2.411(2) . ?
Mo2 S4 2.492(2) . ?
Mo2 S4 2.492(2) 7_565 ?
Mo2 Mo1 2.7304(11) 7_565 ?
S2 S3 2.061(4) . ?
S2 Mo1 2.492(2) 7_565 ?
O2 C2 1.305(10) . ?
C2 O4 1.220(10) . ?
S3 Mo1 2.409(2) 7_565 ?
C3 O7 1.226(16) . ?
C3 O5 1.259(15) . ?
C3 C4 1.542(18) . ?
S4 S5 2.057(3) . ?
C4 O8 1.200(13) . ?
C4 O6 1.320(14) . ?
N1 C54 1.51(2) . ?
N1 C58 1.513(19) . ?
N1 C50 1.53(2) . ?
N1 C62 1.56(2) . ?
C50 C51 1.46(3) . ?
C51 C52 1.57(3) . ?
C52 C53 1.50(4) . ?
C54 C55 1.57(2) . ?
C55 C56 1.51(3) . ?
C56 C57 1.57(3) . ?
C58 C59 1.55(2) . ?
C59 C60 1.55(2) . ?
C60 C61 1.42(3) . ?
C62 C63 1.56(3) . ?
C63 C64 1.69(6) . ?
C64 C65 1.5130 . ?
N2 C74 1.37(2) 7_565 ?
N2 C74 1.37(2) . ?
N2 C82 1.45(2) . ?
N2 C82 1.45(2) 7_565 ?
N2 C78 1.70(2) . ?
N2 C78 1.70(2) 7_565 ?
N2 C70 1.72(3) 7_565 ?
N2 C70 1.72(3) . ?
C70 C75 1.26(4) 7_565 ?
C70 C71 1.50(4) . ?
C70 C74 1.85(3) 7_565 ?
C70 C70 1.99(5) 7_565 ?
C71 C75 0.59(3) 7_565 ?
C71 C76 1.44(4) 7_565 ?
C71 C72 1.58(4) . ?
C71 C74 1.93(3) 7_565 ?
C72 C73 1.36(4) . ?
C73 C77 1.76(5) 7_565 ?
C74 C78 1.44(3) 7_565 ?
C74 C74 1.56(4) 7_565 ?
C74 C75 1.57(4) . ?
C74 C70 1.85(3) 7_565 ?
C74 C71 1.93(3) 7_565 ?
C75 C71 0.59(3) 7_565 ?
C75 C70 1.26(4) 7_565 ?
C75 C76 1.46(4) . ?
C76 C71 1.44(4) 7_565 ?
C76 C77 1.57(4) . ?
C77 C73 1.76(5) 7_565 ?
C78 C74 1.44(3) 7_565 ?
C78 C79 1.63(3) . ?
C78 C83 1.78(4) 7_565 ?
C79 C83 1.25(3) 7_565 ?
C79 C80 1.47(4) . ?
C80 C81 1.9993 . ?
C82 C82 0.65(4) 7_565 ?
C82 C83 1.61(3) . ?
C83 C79 1.25(3) 7_565 ?
C83 C84 1.47(4) . ?
C83 C78 1.78(4) 7_565 ?
C84 C85 1.60(5) . ?
N3 C108 1.43(3) . ?
N3 C100 1.49(3) . ?
N3 C104 1.57(3) . ?
N3 C112 1.63(3) . ?
C100 C101 1.55(4) . ?
C101 C102 1.47(4) . ?
C102 C103 1.45(4) . ?
C103 C102 1.45(4) 7_565 ?
C104 C105 1.44(4) . ?
C105 C106 1.57(3) . ?
C106 C107 1.38(4) . ?
C108 C109 1.56(4) . ?
C109 C110 1.43(6) . ?
C110 C111 1.66(7) . ?
C111 C111 1.22(8) 5 ?
C112 C113 1.50(3) . ?
C113 C114 1.56(3) . ?
C114 C115 1.52(3) . ?
